data_2009731
loop_
_publ_author_name
'Tillmanns, E.'
'Schwabenl\"ander, F.'
'G\"ussregen, S.'
'H\"unig, S.'
'Metzenthin, T.'

_publ_section_title
;
 <i>N</i>,<i>N</i>'-Dicyano-4,7-indanquinone diimine
;
_journal_issue 5
_journal_name_full 'Acta Crystallographica Section C'
_journal_page_first 715
_journal_page_last 717
_journal_paper_doi 10.1107/S0108270193008066
_journal_volume 50
_journal_year 1994
_chemical_formula_sum 'C11 H8 N4'
_chemical_formula_weight 196.21
_space_group_crystal_system monoclinic
_space_group_IT_number 11
_space_group_name_Hall '-P 2yb'
_space_group_name_H-M_alt 'P 1 21/m 1'
_atom_type_scat_source IntTabIV
_cell_angle_alpha 90.0
_cell_angle_beta 99.91(2)
_cell_angle_gamma 90.0
_cell_formula_units_Z 2
_cell_length_a 4.0380(10)
_cell_length_b 12.840(3)
_cell_length_c 9.355(2)
_cell_measurement_reflns_used 25
_cell_measurement_temperature 293
_cell_measurement_theta_max 21
_cell_measurement_theta_min 8
_cell_volume 477.80(19)
_diffrn_measurement_device 'Enraf-Nonius CAD-4'
_diffrn_measurement_method \w-2\q
_diffrn_radiation_type Mo
_diffrn_radiation_wavelength 0.70930
_diffrn_reflns_limit_h_max 5
_diffrn_reflns_limit_h_min 0
_diffrn_reflns_limit_k_max 18
_diffrn_reflns_limit_k_min 0
_diffrn_reflns_limit_l_max 12
_diffrn_reflns_limit_l_min -13
_diffrn_reflns_number 1648
_diffrn_reflns_theta_max 30
_diffrn_standards_decay_% 0
_diffrn_standards_interval_time 120
_diffrn_standards_number 3
_exptl_absorpt_coefficient_mu 0.08
_exptl_absorpt_correction_type none
_exptl_crystal_colour 'Light red-brown'
_exptl_crystal_density_diffrn 1.36
_exptl_crystal_description 'Column shaped'
_exptl_crystal_size_max 0.35
_exptl_crystal_size_mid 0.10
_exptl_crystal_size_min 0.10
_refine_diff_density_max 0.34
_refine_diff_density_min -0.36
_refine_ls_goodness_of_fit_obs 2.7
_refine_ls_hydrogen_treatment refxyz
_refine_ls_number_parameters 88
_refine_ls_number_reflns 1045
_refine_ls_R_factor_obs 0.045
_refine_ls_shift/esd_max 0.01
_refine_ls_structure_factor_coef F
_refine_ls_weighting_details 'w = 4F~o~^2^/\s^2^F~o~^2^'
_refine_ls_weighting_scheme calc
_refine_ls_wR_factor_obs 0.057
_reflns_number_observed 1045
_reflns_number_total 1449
_reflns_observed_criterion F~o~^2^>2\sF~o~^2^
_cod_data_source_file se1017.cif
_cod_data_source_block se1017_structure_1_of_1
_cod_depositor_comments
;
The following automatic conversions were performed:

'_refine_ls_weighting_scheme' value 'w = 4F~o~^2^/\s^2^F~o~^2^' was
changed to 'calc'. New tag '_refine_ls_weighting_details' was
created. The value of the new tag was set to 'w =
4F~o~^2^/\s^2^F~o~^2^'.

Automatic conversion script
Id: cif_fix_values 3143 2015-03-26 13:38:13Z robertas 
;
_cod_original_cell_volume 477.8
_cod_original_sg_symbol_H-M 'P 21/m'
_cod_database_code 2009731

loop_
_space_group_symop_id
_space_group_symop_operation_xyz
1 x,y,z
2 -x,y+1/2,-z
3 -x,-y,-z
4 x,-y+1/2,z

loop_
_atom_site_label
_atom_site_fract_x
_atom_site_fract_y
_atom_site_fract_z
C1 .4443(3) .6395(1) .23190(10)
C2 .6375(3) .8022(1) .35140(10)
C3 .2590(3) .8025(1) .11110(10)
C4 -.0579(5) 0.75 -.1172(2)
C5 .0579(3) .8467(1) -.02500(10)
C6 .6012(3) .4770(1) .3259(2)
N1 .4286(3) .53800(9) .22240(10)
N2 .2648(4) .5851(1) .5979(2)
H1 .246(3) .342(1) .571(2)
H2 .138(4) .109(1) .005(2)
H3 .202(4) .604(1) .929(2)
H4 .033(6) 0.75 .792(3)
H5 .703(6) 0.75 .853(3)

loop_
_geom_angle_atom_site_label_1
_geom_angle_atom_site_label_2
_geom_angle_atom_site_label_3
_geom_angle
_geom_angle_publ_flag
C2 C1 N1 125.30(10) yes
C2 C2 C1 121.00(10) yes
C3 C3 C5 112.20(10) yes
N2 C6 N1 171.20(10) yes
C1 C3 C5 126.80(10) yes
C3 C3 C1 121.00(10) yes
C5 C4 C5 107.70(10) yes
C1 N1 C6 121.30(10) yes

loop_
_geom_bond_atom_site_label_1
_geom_bond_atom_site_label_2
_geom_bond_distance
_geom_bond_publ_flag
C2 C2' 1.340(2) yes
C1 N1 1.307(2) yes
C2 C3 2.491(2) yes
C1 C6 2.310(2) yes
C2 C3 2.831(2) yes
C1 H1 2.060(10) no
C2 C1 2.434(2) yes
C1 H2 2.970(10) no
C2 C1 1.456(2) yes
C1 H3 2.87(2) no
C2 N1 2.455(2) yes
C5 C5 2.483(2) yes
C2 C6 2.847(2) yes
C5 N1 2.932(2) yes
C2 H1 2.02(2) no
C5 C4 1.538(2) yes
C2 H1 0.950(10) no
C5 C4 1.538(2) yes
C3 C3' 1.347(2) yes
C5 H2 1.01(2) no
C3 C1 2.434(2) yes
C5 H3 1.01(2) no
C3 H1 1.449(2) no
C5 H4 2.10(2) no
C3 C5 1.499(2) yes
C5 H4 2.10(2) no
C3 C5 2.365(2) yes
C5 H5 2.08(2) no
C3 N1 2.346(2) yes
C5 H5 2.08(2) no
C3 C4 2.390(2) yes
N1 C6 1.344(2) yes
C3 C4 2.390(2) yes
N1 H1 2.640(10) no
C3 H2 2.11(2) no
N1 H2 2.99(10) no
C3 H3 2.07(2) no
N1 H2 2.87(2) no
N2 N1 2.478(2) yes
N1 H3 2.87(2) no
N2 C6 1.142(2) yes
N1 H3 2.88(3) no
N2 H1 2.550(10) no
C4 H2 2.14(2) no
N2 H1 2.890(10) no
C4 H2 2.14(2) no
C1 C1 2.839(2) yes
C4 H3 2.16(2) no
C1 C5 2.637(2) yes
C4 H3 2.16(2) no
C4 H4 0.98(3) no
C4 H4 0.98(3) no
C4 H5 0.96(2) no
C4 H5 0.96(2) no
C6 H1 2.55(2) no
C6 H3 2.84(2) no
